data_1518450
loop_
_publ_author_name
'Funk, Alexander M.'
'Finney, Katie-Louise N. A.'
'Harvey, Peter'
'Kenwright, Alan M.'
'Neil, Emily R.'
'Rogers, Nicola J.'
'Kanthi Senanayake, P.'
'Parker, David'

_publ_section_title
;
 Critical analysis of the limitations of Bleaney's theory of magnetic
 anisotropy in paramagnetic lanthanide coordination complexes
;
_journal_issue 3
_journal_name_full 'Chem. Sci.'
_journal_page_first 1655
_journal_paper_doi 10.1039/C4SC03429E
_journal_volume 6
_journal_year 2015
_chemical_absolute_configuration ad
_chemical_formula_moiety 'C28 H42 N4 O17 Tm, 2(H2 O)'
_chemical_formula_sum 'C28 H46 N4 O19 Tm'
_chemical_formula_weight 911.62
_chemical_name_systematic
;
 ? 
;
_space_group_crystal_system monoclinic
_space_group_IT_number 9
_space_group_name_Hall 'C -2yc'
_space_group_name_H-M_alt 'C 1 c 1'
_symmetry_space_group_name_Hall 'C -2yc'
_symmetry_space_group_name_H-M 'C 1 c 1'
_atom_sites_solution_hydrogens geom
_atom_sites_solution_primary heavy
_atom_sites_solution_secondary difmap
_audit_creation_date 2014-05-22
_audit_creation_method
;
Olex2 1.2-beta
(compiled 2014.03.20 svn.r2914 for OlexSys, GUI svn.r4816)
;
_audit_update_record
;
2014-11-03 deposited with the CCDC.
2014-12-17 downloaded from the CCDC.
;
_cell_angle_alpha 90.00
_cell_angle_beta 118.2725(16)
_cell_angle_gamma 90.00
_cell_formula_units_Z 4
_cell_length_a 23.1686(13)
_cell_length_b 9.6770(6)
_cell_length_c 16.8001(10)
_cell_measurement_reflns_used 9975
_cell_measurement_temperature 200.0
_cell_measurement_theta_max 29.81
_cell_measurement_theta_min 2.33
_cell_volume 3317.3(3)
_computing_cell_refinement 'APEX2 v.2013.4_1 (Bruker, 2013)'
_computing_data_collection 'APEX2 v.2013.4_1 (Bruker, 2013)'
_computing_data_reduction 'SAINT v8.34A (Bruker, 2013)'
_computing_molecular_graphics 'Olex2 (Dolomanov et al., 2009)'
_computing_publication_material 'Olex2 (Dolomanov et al., 2009)'
_computing_structure_refinement 'XL (Sheldrick, 2008)'
_computing_structure_solution 'XS (Sheldrick, 2008)'
_diffrn_ambient_temperature 200.0
_diffrn_detector 'Bruker PHOTON 100 CMOS'
_diffrn_detector_type 'CMOS sensor'
_diffrn_measured_fraction_theta_full 1.000
_diffrn_measured_fraction_theta_max 1.000
_diffrn_measurement_device 'Bruker D8 Venture'
_diffrn_measurement_device_type D8Venture
_diffrn_measurement_method \w-scan
_diffrn_radiation_monochromator 'focusing mirrors'
_diffrn_radiation_probe x-ray
_diffrn_radiation_type MoK\a
_diffrn_radiation_wavelength 0.71073
_diffrn_reflns_av_R_equivalents 0.0738
_diffrn_reflns_av_unetI/netI 0.0853
_diffrn_reflns_limit_h_max 32
_diffrn_reflns_limit_h_min -32
_diffrn_reflns_limit_k_max 13
_diffrn_reflns_limit_k_min -13
_diffrn_reflns_limit_l_max 23
_diffrn_reflns_limit_l_min -23
_diffrn_reflns_number 24393
_diffrn_reflns_theta_full 29.50
_diffrn_reflns_theta_max 29.50
_diffrn_reflns_theta_min 2.00
_diffrn_source 'ImS microsource'
_diffrn_standards_number 0
_exptl_absorpt_coefficient_mu 2.767
_exptl_absorpt_correction_T_max 1
_exptl_absorpt_correction_T_min 0.525058
_exptl_absorpt_correction_type multi-scan
_exptl_absorpt_process_details
;
SADABS v.2.10 (Bruker,2003) was used for absorption correction.
R(int) was 0.1000 before and 0.0866 after correction.
The Ratio of minimum to maximum transmission is 0.5251.
The \l/2 correction factor is 0.0000.
;
_exptl_crystal_colour 'clear light colourless'
_exptl_crystal_colour_lustre clear
_exptl_crystal_colour_modifier light
_exptl_crystal_colour_primary colourless
_exptl_crystal_density_diffrn 1.825
_exptl_crystal_density_method 'not measured'
_exptl_crystal_description prism
_exptl_crystal_F_000 1852
_exptl_crystal_size_max 0.16
_exptl_crystal_size_mid 0.07
_exptl_crystal_size_min 0.04
_refine_diff_density_max 1.597
_refine_diff_density_min -0.841
_refine_diff_density_rms 0.186
_refine_ls_abs_structure_details 'Flack H D (1983), Acta Cryst. A39, 876-881'
_refine_ls_abs_structure_Flack 0.00(3)
_refine_ls_extinction_method none
_refine_ls_goodness_of_fit_ref 1.023
_refine_ls_hydrogen_treatment constr
_refine_ls_matrix_type full
_refine_ls_number_parameters 471
_refine_ls_number_reflns 9216
_refine_ls_number_restraints 2
_refine_ls_restrained_S_all 1.023
_refine_ls_R_factor_all 0.0529
_refine_ls_R_factor_gt 0.0463
_refine_ls_shift/su_max 0.001
_refine_ls_shift/su_mean 0.000
_refine_ls_structure_factor_coef Fsqd
_refine_ls_weighting_details 'calc w=1/[\s^2^(Fo^2^)+(0.0600P)^2^+0.0000P] where P=(Fo^2^+2Fc^2^)/3'
_refine_ls_weighting_scheme calc
_refine_ls_wR_factor_gt 0.1094
_refine_ls_wR_factor_ref 0.1175
_reflns_number_gt 8356
_reflns_number_total 9216
_reflns_threshold_expression >2sigma(I)
_cod_data_source_file c4sc03429e2.cif
_cod_data_source_block TmgDOTA_14srv145
_cod_depositor_comments
;
The following automatic conversions were performed:

'_diffrn_radiation_probe' value 'X-ray' changed to 'x-ray' according
to
/usr/data/users/saulius/crontab/automatic-downloads/rss-feeds/RSC/lib/dictionaries/cif_core.dic
dictionary named 'cif_core.dic' version 2.4.2 from 2011-04-26.

Automatic conversion script
Id: cif_fix_values 2935 2014-11-11 08:27:57Z andrius 

 Adding full bibliography for 1518450.cif.
;
_cod_database_code 1518450
_computing.bruker_data_scaling 'SADABS V2012/1 (Bruker AXS Inc.)'

_olex2_refinement_description
;
1. Fixed Uiso
 At 1.2 times of:
  All C(H) groups, All C(H,H) groups
 At 1.5 times of:
  All O(H) groups, All O(H,H) groups
2.a Riding coordinates:
 O1W(H1WA,H1WB), O12(H12), O14(H14), O16(H16), O2W(H2WA,H2WB), O3W(H3WA,H3WB)
2.b Ternary CH refined with riding coordinates:
 C9(H9), C14(H14A), C19(H19), C24(H24)
2.c Secondary CH2 refined with riding coordinates:
 C1(H1A,H1B), C2(H2A,H2B), C3(H3A,H3B), C4(H4A,H4B), C5(H5A,H5B), C6(H6A,H6B),
 C7(H7A,H7B), C8(H8A,H8B), C11(H11A,H11B), C12(H12A,H12B), C16(H16A,H16B),
 C17(H17A,H17B), C21(H21A,H21B), C22(H22A,H22B), C26(H26A,H26B), C27(H27A,H27B)
2.d Idealised tetrahedral OH refined as rotating group:
 O10(H10)
;

loop_
_space_group_symop_id
_space_group_symop_operation_xyz
1 'x, y, z'
2 'x, -y, z+1/2'
3 'x+1/2, y+1/2, z'
4 'x+1/2, -y+1/2, z+1/2'

loop_
_atom_site_label
_atom_site_type_symbol
_atom_site_fract_x
_atom_site_fract_y
_atom_site_fract_z
_atom_site_U_iso_or_equiv
_atom_site_adp_type
_atom_site_occupancy
_atom_site_calc_flag
_atom_site_refinement_flags_posn
Tm1 Tm 0.501380(14) 0.646103(18) 0.255890(15) 0.01849(7) Uani 1 d .
O1 O 0.3974(3) 0.5798(5) 0.1580(4) 0.0217(11) Uani 1 d .
O1W O 0.5061(2) 0.3965(5) 0.2269(3) 0.0240(8) Uani 1 d .
H1WA H 0.5350 0.3475 0.2781 0.036 Uiso 1 d R
H1WB H 0.5131 0.3763 0.1780 0.036 Uiso 1 d R
O2 O 0.3036(2) 0.5990(6) 0.0297(3) 0.0294(9) Uani 1 d .
O3 O 0.5185(2) 0.6174(5) 0.1376(3) 0.0244(9) Uani 1 d .
O4 O 0.5485(3) 0.6797(5) 0.0365(3) 0.0301(10) Uani 1 d .
O5 O 0.6084(3) 0.5592(5) 0.3395(4) 0.0228(12) Uani 1 d .
O6 O 0.6931(2) 0.4969(5) 0.4692(3) 0.0313(10) Uani 1 d .
O7 O 0.4839(2) 0.5167(4) 0.3587(3) 0.0229(8) Uani 1 d .
O8 O 0.4443(2) 0.4830(5) 0.4537(3) 0.0304(10) Uani 1 d .
O9 O 0.4117(3) 0.8475(5) -0.1076(4) 0.0432(14) Uani 1 d .
O10 O 0.3378(3) 0.7233(9) -0.2197(4) 0.066(2) Uani 1 d .
H10 H 0.3589 0.7469 -0.2467 0.099 Uiso 1 calc GR
O11 O 0.7468(2) 1.0344(5) 0.1679(3) 0.0304(10) Uani 1 d .
O12 O 0.7524(3) 0.8945(6) 0.0671(4) 0.0347(11) Uani 1 d .
H12 H 0.7733 0.9603 0.0603 0.052 Uiso 1 d R
O13 O 0.5950(3) 0.6556(5) 0.6549(4) 0.0332(12) Uani 1 d .
O14 O 0.6742(2) 0.5238(5) 0.7578(3) 0.0296(9) Uani 1 d .
H14 H 0.6517 0.5309 0.7846 0.044 Uiso 1 d R
O15 O 0.1923(2) 0.6882(6) 0.3598(4) 0.0348(10) Uani 1 d .
O16 O 0.2752(3) 0.8237(6) 0.4477(4) 0.0340(11) Uani 1 d .
H16 H 0.2454 0.8763 0.4445 0.051 Uiso 1 d R
N1 N 0.4328(3) 0.8421(5) 0.1417(4) 0.0246(11) Uani 1 d .
N2 N 0.5769(3) 0.8368(5) 0.2457(4) 0.0228(10) Uani 1 d .
N3 N 0.5702(2) 0.7608(5) 0.4148(4) 0.0227(10) Uani 1 d .
N4 N 0.4243(2) 0.7673(5) 0.3079(4) 0.0234(10) Uani 1 d .
C1 C 0.4747(3) 0.9358(6) 0.1219(4) 0.0262(12) Uani 1 d .
H1A H 0.4513 1.0241 0.0976 0.031 Uiso 1 calc R
H1B H 0.4837 0.8936 0.0752 0.031 Uiso 1 calc R
C2 C 0.5382(3) 0.9636(6) 0.2055(4) 0.0256(12) Uani 1 d .
H2A H 0.5646 1.0282 0.1903 0.031 Uiso 1 calc R
H2B H 0.5288 1.0092 0.2508 0.031 Uiso 1 calc R
C3 C 0.6309(3) 0.8664(7) 0.3373(5) 0.0253(13) Uani 1 d .
H3A H 0.6538 0.9518 0.3356 0.030 Uiso 1 calc R
H3B H 0.6629 0.7896 0.3569 0.030 Uiso 1 calc R
C4 C 0.6054(4) 0.8838(7) 0.4046(5) 0.0259(12) Uani 1 d .
H4A H 0.6428 0.9057 0.4644 0.031 Uiso 1 calc R
H4B H 0.5752 0.9639 0.3859 0.031 Uiso 1 calc R
C5 C 0.5272(3) 0.8064(7) 0.4522(4) 0.0244(12) Uani 1 d .
H5A H 0.5504 0.8763 0.4999 0.029 Uiso 1 calc R
H5B H 0.5171 0.7265 0.4804 0.029 Uiso 1 calc R
C6 C 0.4646(3) 0.8669(6) 0.3811(5) 0.0268(13) Uani 1 d .
H6A H 0.4384 0.9001 0.4099 0.032 Uiso 1 calc R
H6B H 0.4749 0.9477 0.3540 0.032 Uiso 1 calc R
C7 C 0.3713(3) 0.8441(6) 0.2321(5) 0.0268(13) Uani 1 d .
H7A H 0.3503 0.9082 0.2566 0.032 Uiso 1 calc R
H7B H 0.3376 0.7778 0.1918 0.032 Uiso 1 calc R
C8 C 0.3961(4) 0.9253(7) 0.1777(5) 0.0313(14) Uani 1 d .
H8A H 0.3582 0.9694 0.1263 0.038 Uiso 1 calc R
H8B H 0.4250 1.0000 0.2162 0.038 Uiso 1 calc R
C9 C 0.3868(3) 0.7659(6) 0.0587(4) 0.0231(11) Uani 1 d .
H9 H 0.4144 0.7292 0.0323 0.028 Uiso 1 calc R
C10 C 0.3603(3) 0.6391(6) 0.0844(5) 0.0243(13) Uani 1 d .
C11 C 0.3335(4) 0.8548(6) -0.0165(6) 0.0319(15) Uani 1 d .
H11A H 0.2959 0.8654 -0.0041 0.038 Uiso 1 calc R
H11B H 0.3514 0.9479 -0.0157 0.038 Uiso 1 calc R
C12 C 0.3092(3) 0.7907(8) -0.1105(5) 0.0325(14) Uani 1 d .
H12A H 0.2969 0.6933 -0.1084 0.039 Uiso 1 calc R
H12B H 0.2692 0.8403 -0.1538 0.039 Uiso 1 calc R
C13 C 0.3583(3) 0.7940(7) -0.1456(5) 0.0322(14) Uani 1 d .
C14 C 0.6047(3) 0.7805(6) 0.1881(4) 0.0239(12) Uani 1 d .
H14A H 0.6403 0.7160 0.2282 0.029 Uiso 1 calc R
C15 C 0.5529(3) 0.6883(6) 0.1127(4) 0.0223(11) Uani 1 d .
C16 C 0.6378(3) 0.8858(7) 0.1551(5) 0.0276(13) Uani 1 d .
H16A H 0.6039 0.9327 0.1006 0.033 Uiso 1 calc R
H16B H 0.6598 0.9568 0.2024 0.033 Uiso 1 calc R
C17 C 0.6878(3) 0.8206(7) 0.1326(5) 0.0273(13) Uani 1 d .
H17A H 0.7147 0.7534 0.1803 0.033 Uiso 1 calc R
H17B H 0.6649 0.7700 0.0747 0.033 Uiso 1 calc R
C18 C 0.7319(3) 0.9297(7) 0.1254(4) 0.0246(11) Uani 1 d .
C19 C 0.6165(3) 0.6528(5) 0.4759(4) 0.0194(11) Uani 1 d .
H19 H 0.5897 0.5903 0.4929 0.023 Uiso 1 calc R
C20 C 0.6422(3) 0.5632(7) 0.4246(4) 0.0234(11) Uani 1 d .
C21 C 0.6710(3) 0.7112(7) 0.5651(4) 0.0239(12) Uani 1 d .
H21A H 0.7090 0.7357 0.5561 0.029 Uiso 1 calc R
H21B H 0.6550 0.7973 0.5798 0.029 Uiso 1 calc R
C22 C 0.6937(3) 0.6143(8) 0.6441(4) 0.0300(14) Uani 1 d .
H22A H 0.6998 0.5215 0.6244 0.036 Uiso 1 calc R
H22B H 0.7371 0.6460 0.6916 0.036 Uiso 1 calc R
C23 C 0.6489(3) 0.6011(7) 0.6852(4) 0.0250(12) Uani 1 d .
C24 C 0.3940(3) 0.6593(6) 0.3398(4) 0.0233(12) Uani 1 d .
H24 H 0.3585 0.6160 0.2840 0.028 Uiso 1 calc R
C25 C 0.4446(3) 0.5469(6) 0.3862(4) 0.0209(11) Uani 1 d .
C26 C 0.3600(3) 0.7166(7) 0.3934(4) 0.0270(13) Uani 1 d .
H26A H 0.3920 0.7163 0.4586 0.032 Uiso 1 calc R
H26B H 0.3471 0.8137 0.3751 0.032 Uiso 1 calc R
C27 C 0.2992(4) 0.6349(6) 0.3793(5) 0.0272(14) Uani 1 d .
H27A H 0.2777 0.5973 0.3170 0.033 Uiso 1 calc R
H27B H 0.3135 0.5555 0.4215 0.033 Uiso 1 calc R
C28 C 0.2492(3) 0.7174(6) 0.3933(4) 0.0263(12) Uani 1 d .
O2W O 0.3881(3) 0.2544(6) 0.1683(4) 0.0452(13) Uani 1 d .
H2WA H 0.4274 0.3027 0.1972 0.068 Uiso 1 d R
H2WB H 0.3572 0.3206 0.1340 0.068 Uiso 1 d R
O3W O 0.5722(3) 0.2314(5) 0.3769(3) 0.0394(12) Uani 1 d .
H3WA H 0.5716 0.2608 0.4292 0.059 Uiso 1 d R
H3WB H 0.6147 0.2028 0.3931 0.059 Uiso 1 d R

loop_
_atom_site_aniso_label
_atom_site_aniso_U_11
_atom_site_aniso_U_22
_atom_site_aniso_U_33
_atom_site_aniso_U_23
_atom_site_aniso_U_13
_atom_site_aniso_U_12
Tm1 0.01744(10) 0.01654(10) 0.02386(10) -0.00048(14) 0.01171(8) -0.00066(14)
O1 0.019(2) 0.020(2) 0.028(3) 0.0049(19) 0.012(2) -0.0017(18)
O1W 0.024(2) 0.0237(19) 0.027(2) -0.0011(17) 0.0145(18) -0.0014(18)
O2 0.023(2) 0.033(2) 0.032(2) 0.006(2) 0.0128(19) -0.0028(19)
O3 0.024(2) 0.023(2) 0.028(2) 0.0005(17) 0.0141(18) -0.0009(17)
O4 0.034(3) 0.032(2) 0.028(2) -0.0021(19) 0.018(2) -0.010(2)
O5 0.019(2) 0.024(3) 0.023(2) -0.0029(18) 0.0086(19) 0.0009(19)
O6 0.026(2) 0.039(3) 0.030(2) -0.004(2) 0.0138(19) 0.009(2)
O7 0.0214(19) 0.021(2) 0.031(2) 0.0006(17) 0.0165(17) -0.0001(16)
O8 0.034(2) 0.034(2) 0.031(2) 0.0065(19) 0.022(2) 0.0047(19)
O9 0.039(3) 0.049(4) 0.044(3) -0.009(2) 0.021(3) -0.019(2)
O10 0.041(3) 0.104(6) 0.049(4) -0.029(4) 0.019(3) -0.018(4)
O11 0.030(2) 0.028(2) 0.039(2) -0.0045(19) 0.021(2) -0.0077(19)
O12 0.043(3) 0.035(2) 0.039(3) -0.005(2) 0.030(2) -0.010(2)
O13 0.029(3) 0.045(3) 0.033(3) 0.0000(19) 0.020(2) 0.0009(19)
O14 0.033(2) 0.031(2) 0.031(2) 0.0003(18) 0.0198(19) -0.0011(19)
O15 0.026(2) 0.038(3) 0.041(3) -0.003(2) 0.016(2) -0.004(2)
O16 0.027(2) 0.037(3) 0.047(3) -0.015(2) 0.024(2) -0.004(2)
N1 0.021(3) 0.019(3) 0.033(3) 0.003(2) 0.012(2) 0.0029(19)
N2 0.024(3) 0.023(2) 0.021(2) 0.0013(18) 0.010(2) -0.0033(19)
N3 0.022(2) 0.017(2) 0.034(3) -0.001(2) 0.016(2) -0.0004(19)
N4 0.019(2) 0.025(3) 0.028(3) -0.002(2) 0.012(2) -0.002(2)
C1 0.029(3) 0.021(3) 0.037(3) 0.000(2) 0.023(3) -0.005(2)
C2 0.027(3) 0.020(3) 0.035(3) 0.004(2) 0.018(3) 0.000(2)
C3 0.022(3) 0.025(3) 0.033(4) -0.004(2) 0.016(3) -0.009(2)
C4 0.027(3) 0.026(3) 0.025(3) -0.003(2) 0.012(3) -0.005(3)
C5 0.024(3) 0.024(3) 0.029(3) -0.011(2) 0.016(2) -0.002(2)
C6 0.023(3) 0.022(3) 0.039(4) -0.009(2) 0.018(3) -0.003(2)
C7 0.025(3) 0.027(3) 0.033(3) 0.005(2) 0.017(3) 0.009(2)
C8 0.032(3) 0.026(4) 0.040(4) 0.001(3) 0.021(3) 0.006(3)
C9 0.016(2) 0.024(3) 0.028(3) 0.003(2) 0.010(2) 0.002(2)
C10 0.025(3) 0.022(3) 0.027(3) 0.000(2) 0.014(3) 0.000(2)
C11 0.030(3) 0.020(3) 0.044(4) 0.012(3) 0.017(3) 0.007(2)
C12 0.024(3) 0.034(4) 0.034(3) 0.011(3) 0.010(3) 0.000(3)
C13 0.032(3) 0.024(3) 0.037(4) 0.008(3) 0.013(3) -0.002(3)
C14 0.022(3) 0.020(3) 0.031(3) 0.000(2) 0.014(3) -0.003(2)
C15 0.020(3) 0.019(2) 0.030(3) 0.002(2) 0.013(2) 0.000(2)
C16 0.027(3) 0.029(3) 0.034(3) 0.007(3) 0.020(3) -0.003(3)
C17 0.026(3) 0.026(3) 0.034(3) 0.005(3) 0.018(3) 0.002(3)
C18 0.023(3) 0.027(3) 0.025(3) 0.002(2) 0.012(2) 0.000(2)
C19 0.019(3) 0.020(3) 0.020(3) -0.0065(19) 0.010(2) -0.003(2)
C20 0.022(3) 0.024(3) 0.030(3) 0.000(2) 0.016(2) -0.002(2)
C21 0.021(3) 0.030(3) 0.023(3) -0.002(2) 0.012(2) -0.007(2)
C22 0.021(3) 0.047(4) 0.022(3) -0.002(3) 0.011(2) 0.003(3)
C23 0.022(3) 0.030(3) 0.025(3) -0.011(2) 0.013(2) -0.010(2)
C24 0.023(3) 0.025(3) 0.025(3) 0.000(2) 0.015(2) 0.001(2)
C25 0.022(3) 0.018(3) 0.027(3) -0.006(2) 0.015(2) -0.006(2)
C26 0.024(3) 0.031(3) 0.030(3) -0.004(3) 0.016(2) 0.001(2)
C27 0.028(3) 0.021(3) 0.041(4) -0.003(2) 0.024(3) -0.001(2)
C28 0.029(3) 0.024(3) 0.034(3) 0.000(2) 0.021(3) -0.004(2)
O2W 0.035(3) 0.028(3) 0.065(4) 0.001(3) 0.017(3) -0.003(2)
O3W 0.043(3) 0.035(3) 0.041(3) 0.005(2) 0.021(2) 0.010(2)

loop_
_atom_type_symbol
_atom_type_description
_atom_type_scat_dispersion_real
_atom_type_scat_dispersion_imag
_atom_type_scat_source
C C 0.0033 0.0016 'International Tables Vol C Tables 4.2.6.8 and 6.1.1.4'
H H 0.0000 0.0000 'International Tables Vol C Tables 4.2.6.8 and 6.1.1.4'
N N 0.0061 0.0033 'International Tables Vol C Tables 4.2.6.8 and 6.1.1.4'
O O 0.0106 0.0060 'International Tables Vol C Tables 4.2.6.8 and 6.1.1.4'
Tm Tm -0.3139 5.2483 'International Tables Vol C Tables 4.2.6.8 and 6.1.1.4'

loop_
_geom_angle_atom_site_label_1
_geom_angle_atom_site_label_2
_geom_angle_atom_site_label_3
_geom_angle
O1 Tm1 O1W 73.32(17)
O1 Tm1 O5 141.95(15)
O1 Tm1 O7 83.52(17)
O1 Tm1 N1 66.97(18)
O1 Tm1 N2 131.88(17)
O1 Tm1 N3 141.39(17)
O1 Tm1 N4 73.16(18)
O1W Tm1 N1 128.89(16)
O1W Tm1 N2 125.75(16)
O1W Tm1 N3 123.44(15)
O1W Tm1 N4 127.26(15)
O3 Tm1 O1 83.94(18)
O3 Tm1 O1W 70.03(16)
O3 Tm1 O5 84.54(18)
O3 Tm1 O7 140.10(17)
O3 Tm1 N1 74.92(18)
O3 Tm1 N2 67.63(17)
O3 Tm1 N3 133.19(16)
O3 Tm1 N4 142.82(17)
O5 Tm1 O1W 68.65(16)
O5 Tm1 N1 142.71(19)
O5 Tm1 N2 75.00(18)
O5 Tm1 N3 65.33(17)
O5 Tm1 N4 131.02(17)
O7 Tm1 O1W 70.09(14)
O7 Tm1 O5 82.48(17)
O7 Tm1 N1 132.40(17)
O7 Tm1 N2 142.33(16)
O7 Tm1 N3 72.95(15)
O7 Tm1 N4 66.70(16)
N2 Tm1 N1 68.51(17)
N2 Tm1 N3 70.32(16)
N2 Tm1 N4 106.95(17)
N3 Tm1 N1 107.66(17)
N4 Tm1 N1 69.33(18)
N4 Tm1 N3 69.58(15)
C10 O1 Tm1 125.3(4)
Tm1 O1W H1WA 113.2
Tm1 O1W H1WB 114.8
H1WA O1W H1WB 111.1
C15 O3 Tm1 129.5(4)
C20 O5 Tm1 125.2(4)
C25 O7 Tm1 124.8(4)
C13 O10 H10 109.5
C18 O12 H12 109.7
C23 O14 H14 109.6
C28 O16 H16 109.7
C1 N1 Tm1 111.9(4)
C1 N1 C8 108.8(5)
C1 N1 C9 110.4(5)
C8 N1 Tm1 110.9(4)
C9 N1 Tm1 104.1(3)
C9 N1 C8 110.8(5)
C2 N2 Tm1 109.6(4)
C2 N2 C14 111.1(5)
C3 N2 Tm1 109.4(4)
C3 N2 C2 110.2(5)
C3 N2 C14 109.4(5)
C14 N2 Tm1 107.0(3)
C4 N3 Tm1 108.8(4)
C4 N3 C19 112.3(5)
C5 N3 Tm1 110.7(3)
C5 N3 C4 109.0(5)
C5 N3 C19 108.9(5)
C19 N3 Tm1 107.1(3)
C6 N4 Tm1 107.8(4)
C6 N4 C24 111.9(5)
C7 N4 Tm1 110.9(4)
C7 N4 C6 109.0(5)
C7 N4 C24 108.7(5)
C24 N4 Tm1 108.5(3)
N1 C1 H1A 109.5
N1 C1 H1B 109.5
N1 C1 C2 110.9(5)
H1A C1 H1B 108.0
C2 C1 H1A 109.5
C2 C1 H1B 109.5
N2 C2 C1 113.1(5)
N2 C2 H2A 109.0
N2 C2 H2B 109.0
C1 C2 H2A 109.0
C1 C2 H2B 109.0
H2A C2 H2B 107.8
N2 C3 H3A 109.4
N2 C3 H3B 109.4
N2 C3 C4 111.2(6)
H3A C3 H3B 108.0
C4 C3 H3A 109.4
C4 C3 H3B 109.4
N3 C4 C3 115.0(5)
N3 C4 H4A 108.5
N3 C4 H4B 108.5
C3 C4 H4A 108.5
C3 C4 H4B 108.5
H4A C4 H4B 107.5
N3 C5 H5A 109.2
N3 C5 H5B 109.2
N3 C5 C6 111.8(5)
H5A C5 H5B 107.9
C6 C5 H5A 109.2
C6 C5 H5B 109.2
N4 C6 C5 113.4(5)
N4 C6 H6A 108.9
N4 C6 H6B 108.9
C5 C6 H6A 108.9
C5 C6 H6B 108.9
H6A C6 H6B 107.7
N4 C7 H7A 109.1
N4 C7 H7B 109.1
N4 C7 C8 112.6(6)
H7A C7 H7B 107.8
C8 C7 H7A 109.1
C8 C7 H7B 109.1
N1 C8 C7 114.7(5)
N1 C8 H8A 108.6
N1 C8 H8B 108.6
C7 C8 H8A 108.6
C7 C8 H8B 108.6
H8A C8 H8B 107.6
N1 C9 H9 105.5
N1 C9 C10 109.8(5)
N1 C9 C11 115.5(5)
C10 C9 H9 105.5
C10 C9 C11 114.0(5)
C11 C9 H9 105.5
O1 C10 C9 117.7(6)
O2 C10 O1 124.6(6)
O2 C10 C9 117.7(6)
C9 C11 H11A 109.2
C9 C11 H11B 109.2
H11A C11 H11B 107.9
C12 C11 C9 112.2(5)
C12 C11 H11A 109.2
C12 C11 H11B 109.2
C11 C12 H12A 108.6
C11 C12 H12B 108.6
H12A C12 H12B 107.6
C13 C12 C11 114.7(6)
C13 C12 H12A 108.6
C13 C12 H12B 108.6
O9 C13 O10 123.4(7)
O9 C13 C12 125.1(7)
O10 C13 C12 111.4(6)
N2 C14 H14A 105.3
N2 C14 C15 109.6(5)
N2 C14 C16 115.8(5)
C15 C14 H14A 105.3
C16 C14 H14A 105.3
C16 C14 C15 114.5(5)
O3 C15 C14 114.1(5)
O4 C15 O3 123.3(6)
O4 C15 C14 122.5(5)
C14 C16 H16A 109.0
C14 C16 H16B 109.0
H16A C16 H16B 107.8
C17 C16 C14 112.8(6)
C17 C16 H16A 109.0
C17 C16 H16B 109.0
C16 C17 H17A 109.5
C16 C17 H17B 109.5
H17A C17 H17B 108.1
C18 C17 C16 110.7(6)
C18 C17 H17A 109.5
C18 C17 H17B 109.5
O11 C18 O12 124.1(6)
O11 C18 C17 124.0(6)
O12 C18 C17 111.9(6)
N3 C19 H19 106.1
N3 C19 C20 110.6(5)
N3 C19 C21 113.7(4)
C20 C19 H19 106.1
C20 C19 C21 113.4(5)
C21 C19 H19 106.1
O5 C20 C19 117.2(6)
O6 C20 O5 124.8(6)
O6 C20 C19 117.9(5)
C19 C21 H21A 108.6
C19 C21 H21B 108.6
H21A C21 H21B 107.6
C22 C21 C19 114.5(5)
C22 C21 H21A 108.6
C22 C21 H21B 108.6
C21 C22 H22A 108.4
C21 C22 H22B 108.4
H22A C22 H22B 107.5
C23 C22 C21 115.6(6)
C23 C22 H22A 108.4
C23 C22 H22B 108.4
O13 C23 O14 123.6(6)
O13 C23 C22 124.4(6)
O14 C23 C22 112.0(6)
N4 C24 H24 105.9
N4 C24 C25 107.8(5)
N4 C24 C26 114.3(5)
C25 C24 H24 105.9
C25 C24 C26 116.1(5)
C26 C24 H24 105.9
O7 C25 O8 121.7(5)
O7 C25 C24 120.3(5)
O8 C25 C24 118.0(5)
C24 C26 H26A 108.7
C24 C26 H26B 108.7
H26A C26 H26B 107.6
C27 C26 C24 114.0(5)
C27 C26 H26A 108.7
C27 C26 H26B 108.7
C26 C27 H27A 108.6
C26 C27 H27B 108.6
H27A C27 H27B 107.6
C28 C27 C26 114.7(5)
C28 C27 H27A 108.6
C28 C27 H27B 108.6
O15 C28 O16 123.4(6)
O15 C28 C27 123.8(6)
O16 C28 C27 112.8(5)
H2WA O2W H2WB 104.7
H3WA O3W H3WB 107.6

loop_
_geom_bond_atom_site_label_1
_geom_bond_atom_site_label_2
_geom_bond_distance
Tm1 O1 2.272(5)
Tm1 O1W 2.477(5)
Tm1 O3 2.221(5)
Tm1 O5 2.352(5)
Tm1 O7 2.320(4)
Tm1 N1 2.630(6)
Tm1 N2 2.605(5)
Tm1 N3 2.621(5)
Tm1 N4 2.610(6)
O1 C10 1.262(9)
O1W H1WA 0.9300
O1W H1WB 0.9302
O2 C10 1.256(8)
O3 C15 1.263(8)
O4 C15 1.239(8)
O5 C20 1.264(8)
O6 C20 1.237(8)
O7 C25 1.235(7)
O8 C25 1.295(7)
O9 C13 1.209(9)
O10 H10 0.8400
O10 C13 1.297(9)
O11 C18 1.193(8)
O12 H12 0.8400
O12 C18 1.319(8)
O13 C23 1.222(9)
O14 H14 0.8399
O14 C23 1.309(8)
O15 C28 1.197(8)
O16 H16 0.8399
O16 C28 1.317(8)
N1 C1 1.477(8)
N1 C8 1.492(8)
N1 C9 1.488(8)
N2 C2 1.481(8)
N2 C3 1.480(9)
N2 C14 1.494(8)
N3 C4 1.497(8)
N3 C5 1.476(7)
N3 C19 1.501(8)
N4 C6 1.492(8)
N4 C7 1.482(8)
N4 C24 1.493(8)
C1 H1A 0.9900
C1 H1B 0.9900
C1 C2 1.501(9)
C2 H2A 0.9900
C2 H2B 0.9900
C3 H3A 0.9900
C3 H3B 0.9900
C3 C4 1.514(10)
C4 H4A 0.9900
C4 H4B 0.9900
C5 H5A 0.9900
C5 H5B 0.9900
C5 C6 1.494(9)
C6 H6A 0.9900
C6 H6B 0.9900
C7 H7A 0.9900
C7 H7B 0.9900
C7 C8 1.509(10)
C8 H8A 0.9900
C8 H8B 0.9900
C9 H9 1.0000
C9 C10 1.524(9)
C9 C11 1.543(9)
C11 H11A 0.9900
C11 H11B 0.9900
C11 C12 1.534(11)
C12 H12A 0.9900
C12 H12B 0.9900
C12 C13 1.509(10)
C14 H14A 1.0000
C14 C15 1.549(8)
C14 C16 1.529(9)
C16 H16A 0.9900
C16 H16B 0.9900
C16 C17 1.516(9)
C17 H17A 0.9900
C17 H17B 0.9900
C17 C18 1.515(9)
C19 H19 1.0000
C19 C20 1.528(8)
C19 C21 1.538(8)
C21 H21A 0.9900
C21 H21B 0.9900
C21 C22 1.503(9)
C22 H22A 0.9900
C22 H22B 0.9900
C22 C23 1.499(9)
C24 H24 1.0000
C24 C25 1.517(9)
C24 C26 1.553(8)
C26 H26A 0.9900
C26 H26B 0.9900
C26 C27 1.532(9)
C27 H27A 0.9900
C27 H27B 0.9900
C27 C28 1.515(9)
O2W H2WA 0.9300
O2W H2WB 0.9300
O3W H3WA 0.9301
O3W H3WB 0.9306

loop_
_geom_hbond_atom_site_label_D
_geom_hbond_atom_site_label_H
_geom_hbond_atom_site_label_A
_geom_hbond_distance_DH
_geom_hbond_distance_HA
_geom_hbond_distance_DA
_geom_hbond_angle_DHA
_geom_hbond_site_symmetry_A
O1W H1WA O3W 0.93 1.85 2.755(7) 165.1 .
O1W H1WB O13 0.93 2.13 2.884(7) 137.2 2_564
O10 H10 O2W 0.84 1.85 2.649(9) 159.2 2_564
O12 H12 O2 0.84 1.70 2.534(7) 170.1 3
O14 H14 O5 0.84 1.87 2.615(7) 147.5 2_565
O16 H16 O6 0.84 1.86 2.684(7) 165.3 3_455
O2W H2WA O1W 0.93 1.88 2.790(7) 165.6 .
O2W H2WB O12 0.93 2.26 3.091(8) 149.2 3_445
O3W H3WA O4 0.93 2.19 3.104(7) 168.1 2_565
O3W H3WB O15 0.93 2.12 2.958(7) 148.4 3_545

loop_
_geom_torsion_atom_site_label_1
_geom_torsion_atom_site_label_2
_geom_torsion_atom_site_label_3
_geom_torsion_atom_site_label_4
_geom_torsion
Tm1 O1 C10 O2 177.9(5)
Tm1 O1 C10 C9 -0.2(9)
Tm1 O3 C15 O4 -164.8(5)
Tm1 O3 C15 C14 19.1(8)
Tm1 O5 C20 O6 166.5(5)
Tm1 O5 C20 C19 -11.1(8)
Tm1 O7 C25 O8 -169.0(4)
Tm1 O7 C25 C24 12.4(7)
Tm1 N1 C1 C2 -39.2(6)
Tm1 N1 C8 C7 -35.0(7)
Tm1 N1 C9 C10 41.4(5)
Tm1 N1 C9 C11 172.0(5)
Tm1 N2 C2 C1 -47.2(6)
Tm1 N2 C3 C4 -46.7(6)
Tm1 N2 C14 C15 35.1(5)
Tm1 N2 C14 C16 166.5(4)
Tm1 N3 C4 C3 -37.5(6)
Tm1 N3 C5 C6 -39.4(6)
Tm1 N3 C19 C20 37.8(5)
Tm1 N3 C19 C21 166.7(4)
Tm1 N4 C6 C5 -47.6(6)
Tm1 N4 C7 C8 -43.8(6)
Tm1 N4 C24 C25 35.7(5)
Tm1 N4 C24 C26 166.4(4)
O1 Tm1 O3 C15 141.4(5)
O1 Tm1 O5 C20 -119.6(5)
O1 Tm1 O7 C25 -67.4(5)
O1 Tm1 N1 C1 -150.1(5)
O1 Tm1 N1 C8 88.2(5)
O1 Tm1 N1 C9 -31.0(4)
O1 Tm1 N2 C2 41.4(5)
O1 Tm1 N2 C3 162.3(4)
O1 Tm1 N2 C14 -79.2(4)
O1 Tm1 N3 C4 -124.9(4)
O1 Tm1 N3 C5 -5.2(5)
O1 Tm1 N3 C19 113.4(4)
O1 Tm1 N4 C6 -172.2(4)
O1 Tm1 N4 C7 -53.0(4)
O1 Tm1 N4 C24 66.4(4)
O1W Tm1 O1 C10 -128.9(6)
O1W Tm1 O3 C15 -144.2(6)
O1W Tm1 O5 C20 -121.8(6)
O1W Tm1 O7 C25 -142.0(5)
O1W Tm1 N1 C1 -108.2(4)
O1W Tm1 N1 C8 130.1(4)
O1W Tm1 N1 C9 11.0(5)
O1W Tm1 N2 C2 141.2(4)
O1W Tm1 N2 C3 -97.9(4)
O1W Tm1 N2 C14 20.6(4)
O1W Tm1 N3 C4 129.1(4)
O1W Tm1 N3 C5 -111.2(4)
O1W Tm1 N3 C19 7.4(4)
O1W Tm1 N4 C6 135.2(4)
O1W Tm1 N4 C7 -105.6(4)
O1W Tm1 N4 C24 13.8(4)
O3 Tm1 O1 C10 -57.9(6)
O3 Tm1 O5 C20 167.5(6)
O3 Tm1 O7 C25 -139.8(4)
O3 Tm1 N1 C1 -60.4(4)
O3 Tm1 N1 C8 177.9(5)
O3 Tm1 N1 C9 58.8(4)
O3 Tm1 N2 C2 99.9(4)
O3 Tm1 N2 C3 -139.2(5)
O3 Tm1 N2 C14 -20.7(4)
O3 Tm1 N3 C4 35.7(5)
O3 Tm1 N3 C5 155.4(4)
O3 Tm1 N3 C19 -86.0(4)
O3 Tm1 N4 C6 -117.7(4)
O3 Tm1 N4 C7 1.4(5)
O3 Tm1 N4 C24 120.8(4)
O5 Tm1 O1 C10 -131.0(5)
O5 Tm1 O3 C15 -75.0(5)
O5 Tm1 O7 C25 148.1(5)
O5 Tm1 N1 C1 -1.5(6)
O5 Tm1 N1 C8 -123.1(5)
O5 Tm1 N1 C9 117.7(4)
O5 Tm1 N2 C2 -169.9(4)
O5 Tm1 N2 C3 -48.9(4)
O5 Tm1 N2 C14 69.5(4)
O5 Tm1 N3 C4 90.6(4)
O5 Tm1 N3 C5 -149.6(4)
O5 Tm1 N3 C19 -31.0(3)
O5 Tm1 N4 C6 42.0(5)
O5 Tm1 N4 C7 161.2(4)
O5 Tm1 N4 C24 -79.4(4)
O7 Tm1 O1 C10 160.0(6)
O7 Tm1 O3 C15 -146.3(5)
O7 Tm1 O5 C20 -50.3(5)
O7 Tm1 N1 C1 153.5(4)
O7 Tm1 N1 C8 31.9(5)
O7 Tm1 N1 C9 -87.3(4)
O7 Tm1 N2 C2 -114.5(4)
O7 Tm1 N2 C3 6.4(6)
O7 Tm1 N2 C14 124.9(4)
O7 Tm1 N3 C4 -179.9(4)
O7 Tm1 N3 C5 -60.2(4)
O7 Tm1 N3 C19 58.4(3)
O7 Tm1 N4 C6 97.7(4)
O7 Tm1 N4 C7 -143.1(4)
O7 Tm1 N4 C24 -23.7(4)
N1 Tm1 O1 C10 18.2(5)
N1 Tm1 O3 C15 73.6(5)
N1 Tm1 O5 C20 111.4(6)
N1 Tm1 O7 C25 -17.0(5)
N1 Tm1 N2 C2 18.0(4)
N1 Tm1 N2 C3 138.9(5)
N1 Tm1 N2 C14 -102.6(4)
N1 Tm1 N3 C4 -50.0(4)
N1 Tm1 N3 C5 69.8(4)
N1 Tm1 N3 C19 -171.6(3)
N1 Tm1 N4 C6 -101.0(4)
N1 Tm1 N4 C7 18.2(4)
N1 Tm1 N4 C24 137.6(4)
N1 C1 C2 N2 60.0(7)
N1 C9 C10 O1 -32.3(8)
N1 C9 C10 O2 149.4(6)
N1 C9 C11 C12 154.2(6)
N2 Tm1 O1 C10 -5.4(7)
N2 Tm1 O3 C15 1.1(5)
N2 Tm1 O5 C20 99.2(6)
N2 Tm1 O7 C25 94.8(5)
N2 Tm1 N1 C1 11.1(4)
N2 Tm1 N1 C8 -110.6(5)
N2 Tm1 N1 C9 130.3(4)
N2 Tm1 N3 C4 8.6(4)
N2 Tm1 N3 C5 128.3(4)
N2 Tm1 N3 C19 -113.1(4)
N2 Tm1 N4 C6 -42.6(4)
N2 Tm1 N4 C7 76.6(4)
N2 Tm1 N4 C24 -164.0(4)
N2 C3 C4 N3 59.7(7)
N2 C14 C15 O3 -37.3(7)
N2 C14 C15 O4 146.6(6)
N2 C14 C16 C17 155.9(6)
N3 Tm1 O1 C10 108.0(6)
N3 Tm1 O3 C15 -26.6(6)
N3 Tm1 O5 C20 24.4(5)
N3 Tm1 O7 C25 81.7(5)
N3 Tm1 N1 C1 70.8(4)
N3 Tm1 N1 C8 -50.9(5)
N3 Tm1 N1 C9 -170.0(3)
N3 Tm1 N2 C2 -101.2(4)
N3 Tm1 N2 C3 19.8(4)
N3 Tm1 N2 C14 138.2(4)
N3 Tm1 N4 C6 18.1(4)
N3 Tm1 N4 C7 137.3(4)
N3 Tm1 N4 C24 -103.3(4)
N3 C5 C6 N4 61.4(7)
N3 C19 C20 O5 -21.9(8)
N3 C19 C20 O6 160.3(5)
N3 C19 C21 C22 148.4(5)
N4 Tm1 O1 C10 92.5(6)
N4 Tm1 O3 C15 89.9(6)
N4 Tm1 O5 C20 -0.4(6)
N4 Tm1 O7 C25 7.0(4)
N4 Tm1 N1 C1 130.0(4)
N4 Tm1 N1 C8 8.3(4)
N4 Tm1 N1 C9 -110.8(4)
N4 Tm1 N2 C2 -40.9(4)
N4 Tm1 N2 C3 80.0(4)
N4 Tm1 N2 C14 -161.5(4)
N4 Tm1 N3 C4 -109.0(4)
N4 Tm1 N3 C5 10.7(4)
N4 Tm1 N3 C19 129.3(4)
N4 C7 C8 N1 55.0(8)
N4 C24 C25 O7 -34.5(7)
N4 C24 C25 O8 146.9(5)
N4 C24 C26 C27 146.2(6)
C1 N1 C8 C7 -158.5(6)
C1 N1 C9 C10 161.6(5)
C1 N1 C9 C11 -67.8(7)
C2 N2 C3 C4 73.8(6)
C2 N2 C14 C15 -84.5(6)
C2 N2 C14 C16 46.9(7)
C3 N2 C2 C1 -167.6(5)
C3 N2 C14 C15 153.5(5)
C3 N2 C14 C16 -75.1(6)
C4 N3 C5 C6 80.2(6)
C4 N3 C19 C20 -81.6(6)
C4 N3 C19 C21 47.3(7)
C5 N3 C4 C3 -158.3(6)
C5 N3 C19 C20 157.5(5)
C5 N3 C19 C21 -73.5(6)
C6 N4 C7 C8 74.7(7)
C6 N4 C24 C25 -83.2(6)
C6 N4 C24 C26 47.5(7)
C7 N4 C6 C5 -168.0(5)
C7 N4 C24 C25 156.4(5)
C7 N4 C24 C26 -72.9(6)
C8 N1 C1 C2 83.7(6)
C8 N1 C9 C10 -77.9(6)
C8 N1 C9 C11 52.8(7)
C9 N1 C1 C2 -154.5(5)
C9 N1 C8 C7 80.0(7)
C9 C11 C12 C13 -70.2(7)
C10 C9 C11 C12 -77.2(7)
C11 C9 C10 O1 -163.8(6)
C11 C9 C10 O2 18.0(9)
C11 C12 C13 O9 -3.5(10)
C11 C12 C13 O10 172.0(7)
C14 N2 C2 C1 70.9(6)
C14 N2 C3 C4 -163.7(5)
C14 C16 C17 C18 -164.4(5)
C15 C14 C16 C17 -75.1(7)
C16 C14 C15 O3 -169.3(6)
C16 C14 C15 O4 14.6(9)
C16 C17 C18 O11 31.3(9)
C16 C17 C18 O12 -149.3(6)
C19 N3 C4 C3 80.9(7)
C19 N3 C5 C6 -156.9(5)
C19 C21 C22 C23 -76.6(7)
C20 C19 C21 C22 -84.1(6)
C21 C19 C20 O5 -151.0(6)
C21 C19 C20 O6 31.2(8)
C21 C22 C23 O13 5.0(10)
C21 C22 C23 O14 -174.9(6)
C24 N4 C6 C5 71.7(7)
C24 N4 C7 C8 -163.1(5)
C24 C26 C27 C28 -153.7(6)
C25 C24 C26 C27 -87.3(7)
C26 C24 C25 O7 -164.1(5)
C26 C24 C25 O8 17.2(8)
C26 C27 C28 O15 155.9(7)
C26 C27 C28 O16 -25.2(8)
